data_8100309
loop_
_publ_author_name
'Zhang, F. X.'
'Tanaka, T.'

_publ_section_title
;
Crystal structure of dysprosium borosilicide, Dy~0.7~B~12.33~Si~3~
;
_journal_issue 1
_journal_name_full 'Zeitschrift f\"ur Kristallographie - New Crystal Structures'
_journal_page_first 26
_journal_page_last 26
_journal_volume 218
_journal_year 2003
_chemical_formula_structural 'Dy0.7 B12.33 Si3'
_chemical_formula_sum 'B12.33 Dy0.7 Si3'
_chemical_formula_weight 330.80
_space_group_IT_number 166
_symmetry_cell_setting rhombohedral
_symmetry_space_group_name_Hall '-R 3 2"'
_symmetry_space_group_name_H-M 'R -3 m :H'
_cell_angle_alpha 90.00
_cell_angle_beta 90.00
_cell_angle_gamma 120.00
_cell_formula_units_Z 9
_cell_length_a 10.0782(3)
_cell_length_b 10.0782(3)
_cell_length_c 16.4651(4)
_cell_measurement_temperature 293(2)
_cell_volume 1448.31(7)
_diffrn_ambient_temperature 293(2)
_exptl_crystal_density_diffrn 3.413
_cod_original_sg_symbol_H-M 'R -3 m'
_cod_original_formula_sum 'B12.33 Dy0.70 Si3'
_cod_database_code 8100309

loop_
_symmetry_equiv_pos_as_xyz
'x, y, z'
'-y, x-y, z'
'-x+y, -x, z'
'x-y, -y, -z'
'-x, -x+y, -z'
'y, x, -z'
'x+2/3, y+1/3, z+1/3'
'-y+2/3, x-y+1/3, z+1/3'
'-x+y+2/3, -x+1/3, z+1/3'
'x-y+2/3, -y+1/3, -z+1/3'
'-x+2/3, -x+y+1/3, -z+1/3'
'y+2/3, x+1/3, -z+1/3'
'x+1/3, y+2/3, z+2/3'
'-y+1/3, x-y+2/3, z+2/3'
'-x+y+1/3, -x+2/3, z+2/3'
'x-y+1/3, -y+2/3, -z+2/3'
'-x+1/3, -x+y+2/3, -z+2/3'
'y+1/3, x+2/3, -z+2/3'
'-x, -y, -z'
'y, -x+y, -z'
'x-y, x, -z'
'-x+y, y, z'
'x, x-y, z'
'-y, -x, z'
'-x+2/3, -y+1/3, -z+1/3'
'y+2/3, -x+y+1/3, -z+1/3'
'x-y+2/3, x+1/3, -z+1/3'
'-x+y+2/3, y+1/3, z+1/3'
'x+2/3, x-y+1/3, z+1/3'
'-y+2/3, -x+1/3, z+1/3'
'-x+1/3, -y+2/3, -z+2/3'
'y+1/3, -x+y+2/3, -z+2/3'
'x-y+1/3, x+2/3, -z+2/3'
'-x+y+1/3, y+2/3, z+2/3'
'x+1/3, x-y+2/3, z+2/3'
'-y+1/3, -x+2/3, z+2/3'

loop_
_atom_site_label
_atom_site_type_symbol
_atom_site_fract_x
_atom_site_fract_y
_atom_site_fract_z
_atom_site_U_iso_or_equiv
_atom_site_adp_type
_atom_site_occupancy
_atom_site_symmetry_multiplicity
_atom_site_Wyckoff_symbol
_atom_site_calc_flag
_atom_site_refinement_flags
_atom_site_disorder_assembly
_atom_site_disorder_group
Dy1 Dy 0.5000 0.0000 0.0000 0.01045(5) Uani 0.697(2) 9 e d SP . .
Si1 Si 0.20195(3) -0.20195(3) 0.06022(3) 0.00612(10) Uani 1 18 h d S . .
Si2 Si 0.3333 -0.3333 0.09551(6) 0.00638(14) Uani 1 6 c d S . .
Si3 Si 0.6667 0.3333 0.29085(11) 0.0031(3) Uiso 0.500(7) 6 c d SP . .
B1 B 0.66401(14) 0.15557(14) 0.13538(7) 0.00502(15) Uiso 1 36 i d . . .
B2 B 0.29976(15) 0.00622(15) 0.11530(8) 0.00525(15) Uiso 1 36 i d . . .
B3 B 0.81172(11) 0.18828(11) 0.06361(11) 0.0057(2) Uiso 1 18 h d S . .
B4 B 0.75795(12) 0.24205(12) 0.23057(13) 0.0082(3) Uiso 1 18 h d S . .
B5 B 0.6667 0.3333 0.2642(4) 0.0031(3) Uiso 0.50 6 c d SP . .

loop_
_atom_site_aniso_label
_atom_site_aniso_U_11
_atom_site_aniso_U_22
_atom_site_aniso_U_33
_atom_site_aniso_U_23
_atom_site_aniso_U_13
_atom_site_aniso_U_12
Dy1 0.01191(6) 0.01374(8) 0.00630(6) -0.00334(4) -0.00167(2) 0.00687(4)
Si1 0.00771(15) 0.00771(15) 0.00433(17) -0.00017(6) 0.00017(6) 0.00489(15)
Si2 0.00704(19) 0.00704(19) 0.0050(3) 0.000 0.000 0.00352(10)

loop_
_geom_bond_atom_site_label_1
_geom_bond_atom_site_label_2
_geom_bond_distance
_geom_bond_site_symmetry_2
_geom_bond_publ_flag
Dy1 B1 2.7509(12) 19_655 ?
Dy1 B1 2.7509(12) . ?
Dy1 B1 2.7509(12) 4 ?
Dy1 B1 2.7509(12) 22_655 ?
Dy1 B2 2.7940(13) 4 ?
Dy1 B2 2.7940(13) 19_655 ?
Dy1 B2 2.7940(13) 22_655 ?
Dy1 B2 2.7940(13) . ?
Dy1 Si1 2.8346(3) 19_655 ?
Dy1 Si1 2.8346(3) 3_655 ?
Dy1 Si1 2.8346(3) . ?
Dy1 Si1 2.8346(3) 21 ?
Si1 B2 2.0316(13) . ?
Si1 B2 2.0316(13) 24 ?
Si1 B3 2.0528(19) 19_655 ?
Si1 Si2 2.3659(6) . ?
Si1 Dy1 2.8346(3) 2_545 ?
Si2 Si2 2.3432(19) 25_545 ?
Si2 Si1 2.3659(6) 2_545 ?
Si2 Si1 2.3659(6) 3_655 ?
Si2 Dy1 3.3072(5) 2_545 ?
Si2 Dy1 3.3072(5) 3_655 ?
Si3 Si3 1.399(4) 31_655 ?
Si3 B5 1.838(7) 31_655 ?
Si3 B4 1.877(2) . ?
Si3 B4 1.877(2) 3_665 ?
Si3 B4 1.877(2) 2_655 ?
B1 B1 1.738(3) 22_655 ?
B1 B2 1.7893(18) 22_655 ?
B1 B3 1.797(2) . ?
B1 B4 1.813(2) . ?
B1 B1 1.818(2) 24_665 ?
B1 B2 1.8237(18) 26 ?
B2 B4 1.7847(18) 27_445 ?
B2 B1 1.7893(18) 22_655 ?
B2 B2 1.790(2) 11 ?
B2 B3 1.8082(17) 3_665 ?
B2 B1 1.8238(18) 27_445 ?
B3 B1 1.797(2) 24_665 ?
B3 B2 1.8082(17) 2_655 ?
B3 B2 1.8082(17) 22_655 ?
B3 B4 1.812(3) 25_655 ?
B3 Si1 2.0528(19) 19_655 ?
B3 Dy1 2.9336(10) 2_655 ?
B4 B5 1.687(3) . ?
B4 B2 1.7847(18) 26 ?
B4 B2 1.7847(18) 10 ?
B4 B3 1.812(3) 25_655 ?
B4 B1 1.813(2) 24_665 ?
B5 B4 1.687(3) 3_665 ?
B5 B4 1.687(3) 2_655 ?
B5 Si3 1.838(7) 31_655 ?
